data_4002442
loop_
_publ_author_name
'Xu Qiang'
'Klimczuk, T.'
'Jansen, J.'
'Zandbergen, H.W.'
'Cava, R.J.'

_publ_section_title
;
 Structure and magnetic properties of Eu2 Ca Cu2 O6
;
_journal_name_full 'Chemistry of Materials (1,1989-)'
_journal_page_first 4585
_journal_page_last 4591
_journal_volume 18
_journal_year 2006
_chemical_formula_sum 'Ca Cu2 Eu2 O6'
_chemical_name_systematic 'Eu2 Ca (Cu2 O6)'
_space_group_IT_number 15
_symmetry_space_group_name_Hall '-A 2ya'
_symmetry_space_group_name_H-M 'A 1 2/a 1'
_cell_angle_alpha 90
_cell_angle_beta 108.262
_cell_angle_gamma 90
_cell_formula_units_Z 4
_cell_length_a 6.084
_cell_length_b 6.148
_cell_length_c 15.34
_cell_volume 544.885
_citation_journal_id_ASTM CMATEX
_cod_data_source_file XuQiang_CMATEX_2006_1180.cif
_cod_data_source_block Ca1Cu2Eu2O6
_cod_original_cell_volume 544.8845
_cod_original_sg_symbol_Hall '-C 2yc (z,y,-x)'
_cod_original_formula_sum 'Ca1 Cu2 Eu2 O6'
_cod_database_code 4002442

loop_
_symmetry_equiv_pos_as_xyz
x,y,z
-x+1/2,y,-z
-x,-y,-z
x-1/2,-y,z
x,y+1/2,z+1/2
-x+1/2,y+1/2,-z+1/2
-x,-y+1/2,-z+1/2
x-1/2,-y+1/2,z+1/2

loop_
_atom_site_label
_atom_site_type_symbol
_atom_site_fract_x
_atom_site_fract_y
_atom_site_fract_z
_atom_site_occupancy
_atom_site_U_iso_or_equiv
O1 O-2 0.4664 0.4828 0.2019 1 0.0
Cu1 Cu+2 0.4893 0.5907 0.0823 1 0.0
Eu1 Eu+3 0.2189 0.8116 0.2011 1 0.0
O2 O-2 0.5423 0.8822 0.1238 1 0.0
O3 O-2 0.5533 0.3028 0.0435 1 0.0
Ca1 Ca+2 0.25 0.0345 0 1 0.0
